data_7100323
_journal_name_full 'Chemical Communications'
_journal_paper_doi 10.1039/b511361j
_journal_year 2005
_chemical_formula_moiety 'C22 H26 Cu F12 Gd N4 O10 '
_chemical_formula_sum 'C22 H26 Cu F12 Gd N4 O10'
_chemical_formula_weight 955.24
_space_group_IT_number 15
_symmetry_cell_setting monoclinic
_symmetry_space_group_name_Hall '-C 2yc'
_symmetry_space_group_name_H-M 'C 1 2/c 1'
_cell_angle_alpha 90
_cell_angle_beta 116.10(4)
_cell_angle_gamma 90
_cell_formula_units_Z 8
_cell_length_a 26.50(1)
_cell_length_b 11.984(9)
_cell_length_c 23.72(2)
_cell_measurement_temperature 105.
_cell_volume 6762(7)
_exptl_crystal_density_diffrn 1.876
_cod_original_sg_symbol_H-M 'C 2/c'
_cod_original_formula_sum 'C22 H26 Cu F12 Gd N4 O10 '
_cod_database_code 7100323

loop_
_symmetry_equiv_pos_as_xyz
x,y,z
-x,-y,-z
x+1/2,y+1/2,z
-x+1/2,-y+1/2,-z
-x,y,-z+1/2
x,-y,z+1/2
-x+1/2,y+1/2,-z+1/2
x+1/2,-y+1/2,z+1/2

loop_
_atom_site_label
_atom_site_type_symbol
_atom_site_fract_x
_atom_site_fract_y
_atom_site_fract_z
_atom_site_U_iso_or_equiv
_atom_site_adp_type
_atom_site_occupancy
_atom_site_symmetry_multiplicity
_atom_site_calc_flag
_atom_site_refinement_flags
_atom_site_disorder_assembly
_atom_site_disorder_group
Gd(1) Gd 0.20247(1) 0.27503(2) 0.04465(1) 0.02001(9) Uani 1.00 1 d . . .
Cu(1) Cu 0.10275(3) 0.13707(6) -0.11709(3) 0.0257(2) Uani 1.00 1 d . . .
F(1) F 0.1719(3) -0.0705(4) 0.1338(3) 0.089(2) Uani 1.00 1 d . . .
F(2) F 0.1216(3) -0.1145(4) 0.0386(3) 0.073(2) Uani 1.00 1 d . . .
F(3) F 0.0845(3) -0.0759(4) 0.0992(3) 0.082(2) Uani 1.00 1 d . . .
F(4) F 0.0388(3) 0.4164(5) 0.0637(4) 0.106(3) Uani 1.00 1 d . . .
F(5) F -0.0108(2) 0.3350(6) -0.0214(3) 0.096(2) Uani 1.00 1 d . . .
F(6) F -0.0059(2) 0.2692(4) 0.0636(3) 0.074(2) Uani 1.00 1 d . . .
F(7) F 0.2163(2) 0.6859(3) 0.0979(2) 0.047(1) Uani 1.00 1 d . . .
F(8) F 0.1307(2) 0.6388(4) 0.0428(3) 0.063(1) Uani 1.00 1 d . . .
F(9) F 0.1601(3) 0.6793(4) 0.1407(3) 0.073(2) Uani 1.00 1 d . . .
F(10) F 0.220(2) 0.216(2) 0.260(1) 0.15(1) Uani 0.58 1 d P . .
F(11) F 0.135(1) 0.257(3) 0.2153(6) 0.104(7) Uani 0.58 1 d P . .
F(12) F 0.192(2) 0.367(2) 0.275(1) 0.13(1) Uani 0.58 1 d P . .
F(13) F 0.185(2) 0.200(1) 0.238(2) 0.11(1) Uani 0.42 1 d P . .
F(14) F 0.135(2) 0.339(4) 0.231(2) 0.12(1) Uani 0.42 1 d P . .
F(15) F 0.214(2) 0.349(3) 0.2842(9) 0.125(9) Uani 0.42 1 d P . .
O(1) O 0.1544(2) 0.3520(3) -0.0566(2) 0.025(1) Uani 1.00 1 d . . .
O(2) O -0.0178(2) 0.0989(5) -0.1879(2) 0.042(1) Uani 1.00 1 d . . .
O(3) O 0.2243(1) 0.1523(3) -0.0228(2) 0.0221(9) Uani 1.00 1 d . . .
O(4) O 0.0403(2) -0.0767(4) -0.1533(2) 0.045(1) Uani 1.00 1 d . . .
O(5) O 0.1623(2) 0.1013(3) 0.0528(2) 0.028(1) Uani 1.00 1 d . . .
O(6) O 0.1084(2) 0.3058(4) 0.0306(2) 0.027(1) Uani 1.00 1 d . . .
O(7) O 0.2055(2) 0.4601(3) 0.0780(2) 0.027(1) Uani 1.00 1 d . . .
O(8) O 0.2050(2) 0.2744(3) 0.1478(2) 0.030(1) Uani 1.00 1 d . . .
O(9) O 0.2850(2) 0.1820(4) 0.1151(2) 0.030(1) Uani 1.00 1 d . . .
O(10) O 0.1101(2) 0.1356(4) -0.2049(2) 0.037(1) Uani 1.00 1 d . . .
N(1) N 0.1067(2) 0.2946(4) -0.0931(2) 0.028(1) Uani 1.00 1 d . . .
N(2) N 0.0219(2) 0.1739(5) -0.1571(2) 0.033(1) Uani 1.00 1 d . . .
N(3) N 0.1803(2) 0.0853(4) -0.0589(2) 0.021(1) Uani 1.00 1 d . . .
N(4) N 0.0907(2) -0.0258(5) -0.1164(2) 0.034(1) Uani 1.00 1 d . . .
C(1) C 0.0544(3) 0.4654(6) -0.0996(3) 0.043(2) Uani 1.00 1 d . . .
C(2) C 0.0585(2) 0.3449(5) -0.1133(3) 0.030(1) Uani 1.00 1 d . . .
C(3) C 0.0092(3) 0.2734(6) -0.1496(3) 0.038(2) Uani 1.00 1 d . . .
C(4) C -0.0497(3) 0.3180(9) -0.1748(4) 0.061(3) Uani 1.00 1 d . . .
C(5) C 0.2360(3) -0.0738(5) 0.0040(3) 0.034(2) Uani 1.00 1 d . . .
C(6) C 0.1851(2) -0.0206(5) -0.0460(3) 0.025(1) Uani 1.00 1 d . . .
C(7) C 0.1331(2) -0.0858(5) -0.0832(3) 0.028(1) Uani 1.00 1 d . . .
C(8) C 0.1320(3) -0.2100(5) -0.0815(3) 0.036(2) Uani 1.00 1 d . . .
C(9) C 0.1236(3) -0.0490(5) 0.0836(4) 0.042(2) Uani 1.00 1 d . . .
C(10) C 0.1233(3) 0.0743(5) 0.0648(3) 0.030(2) Uani 1.00 1 d . . .
C(11) C 0.0790(3) 0.1403(5) 0.0627(3) 0.034(2) Uani 1.00 1 d . . .
C(12) C 0.0750(3) 0.2505(6) 0.0442(3) 0.032(2) Uani 1.00 1 d . . .
C(13) C 0.0240(3) 0.3182(7) 0.0391(4) 0.050(2) Uani 1.00 1 d . . .
C(14) C 0.1742(3) 0.6283(6) 0.1003(4) 0.044(2) Uani 1.00 1 d . . .
C(15) C 0.1896(3) 0.5054(5) 0.1150(3) 0.033(2) Uani 1.00 1 d . . .
C(16) C 0.1823(3) 0.4585(6) 0.1642(3) 0.041(2) Uani 1.00 1 d . . .
C(17) C 0.1923(3) 0.3454(5) 0.1774(3) 0.034(2) Uani 1.00 1 d . . .
C(18) C 0.1837(4) 0.2985(7) 0.2333(4) 0.050(2) Uani 1.00 1 d . . .
C(19) C 0.2971(3) 0.1060(7) 0.1652(4) 0.053(2) Uani 1.00 1 d . . .
C(20) C 0.1442(4) -0.2619(7) -0.1334(5) 0.052(2) Uani 1.00 1 d . . .
C(21) C 0.0347(6) 0.532(1) -0.1607(7) 0.046(4) Uani 0.56 1 d P . .
C(22) C 0.1524(3) 0.0807(8) -0.2142(3) 0.050(2) Uani 1.00 1 d . . .
C(23) C -0.0623(8) 0.406(2) -0.2279(9) 0.074(7) Uani 0.44 1 d P . .
H(1) H 0.0283(3) 0.4740(6) -0.0825(3) 0.054(2) Uiso 1.00 1 c . . .
H(2) H 0.0902(3) 0.4919(6) -0.0703(3) 0.054(2) Uiso 1.00 1 c . . .
H(3) H -0.0753(3) 0.2576(9) -0.1909(4) 0.076(3) Uiso 1.00 1 c . . .
H(4) H -0.0546(3) 0.3529(9) -0.1416(4) 0.076(3) Uiso 1.00 1 c . . .
H(5) H 0.2675(3) -0.0609(5) -0.0041(3) 0.041(2) Uiso 1.00 1 c . . .
H(6) H 0.2428(3) -0.0426(5) 0.0436(3) 0.041(2) Uiso 1.00 1 c . . .
H(7) H 0.2299(3) -0.1518(5) 0.0046(3) 0.041(2) Uiso 1.00 1 c . . .
H(8) H 0.1596(3) -0.2347(5) -0.0419(3) 0.046(2) Uiso 1.00 1 c . . .
H(9) H 0.0959(3) -0.2336(5) -0.0870(3) 0.046(2) Uiso 1.00 1 c . . .
H(10) H 0.0517(3) 0.1097(5) 0.0741(3) 0.046(2) Uiso 1.00 1 c . . .
H(11) H 0.1700(3) 0.5035(6) 0.1888(3) 0.055(3) Uiso 1.00 1 c . . .
H(12) H 0.3357(3) 0.0863(7) 0.1829(4) 0.069(3) Uiso 1.00 1 c . . .
H(13) H 0.2889(3) 0.1399(7) 0.1965(4) 0.069(3) Uiso 1.00 1 c . . .
H(14) H 0.2747(3) 0.0409(7) 0.1498(4) 0.069(3) Uiso 1.00 1 c . . .
H(15) H 0.3169(2) 0.1997(4) 0.1084(2) 0.037(2) Uiso 1.00 1 c . . .
H(16) H 0.1466(3) 0.0913(8) -0.2564(3) 0.060(3) Uiso 1.00 1 c . . .
H(17) H 0.1879(3) 0.1106(8) -0.1864(3) 0.060(3) Uiso 1.00 1 c . . .
H(18) H 0.1515(3) 0.0032(8) -0.2062(3) 0.060(3) Uiso 1.00 1 c . . .
H(19) H 0.0824(2) 0.1748(4) -0.2395(2) 0.044(2) Uiso 1.00 1 c . . .
H(20) H 0.1803(4) -0.2392(7) -0.1281(5) 0.069(3) Uiso 1.00 1 c . . .
H(21) H 0.1431(4) -0.3409(7) -0.1308(5) 0.069(3) Uiso 1.00 1 c . . .
H(22) H 0.1166(4) -0.2379(7) -0.1733(5) 0.069(3) Uiso 1.00 1 c . . .
H(23) H -0.0010(6) 0.505(1) -0.1900(7) 0.056(5) Uiso 0.56 1 c P . .
H(24) H 0.0316(6) 0.609(1) -0.1524(7) 0.056(5) Uiso 0.56 1 c P . .
H(25) H 0.0610(6) 0.524(1) -0.1775(7) 0.056(5) Uiso 0.56 1 c P . .
H(26) H -0.0580(8) 0.372(2) -0.2616(9) 0.075(9) Uiso 0.44 1 c P . .
H(27) H -0.0996(8) 0.433(2) -0.2424(9) 0.075(9) Uiso 0.44 1 c P . .
H(28) H -0.0368(8) 0.467(2) -0.2122(9) 0.075(9) Uiso 0.44 1 c P . .
H(29) H -0.0075(2) 0.0249(5) -0.1929(2) 0.050(2) Uiso 1.00 1 c . . .

loop_
_atom_site_aniso_label
_atom_site_aniso_U_11
_atom_site_aniso_U_22
_atom_site_aniso_U_33
_atom_site_aniso_U_12
_atom_site_aniso_U_13
_atom_site_aniso_U_23
Gd(1) 0.0226(2) 0.0198(2) 0.0206(2) 0.00273(9) 0.0123(1) 0.00090(9)
Cu(1) 0.0215(3) 0.0324(4) 0.0227(3) 0.0019(3) 0.0091(3) -0.0008(3)
F(1) 0.114(5) 0.041(3) 0.095(4) 0.002(3) 0.029(4) 0.033(3)
F(2) 0.143(5) 0.026(2) 0.087(4) -0.013(3) 0.086(4) -0.010(2)
F(3) 0.124(5) 0.036(2) 0.148(5) 0.000(3) 0.118(5) 0.012(3)
F(4) 0.092(4) 0.050(3) 0.229(9) 0.006(3) 0.119(5) -0.027(4)
F(5) 0.055(3) 0.139(6) 0.106(5) 0.061(4) 0.048(3) 0.072(4)
F(6) 0.067(3) 0.075(4) 0.117(5) 0.028(3) 0.075(4) 0.039(3)
F(7) 0.058(3) 0.030(2) 0.074(3) -0.011(2) 0.049(2) -0.010(2)
F(8) 0.050(3) 0.035(2) 0.096(4) 0.010(2) 0.023(3) 0.007(2)
F(9) 0.123(4) 0.028(2) 0.126(5) -0.001(3) 0.108(4) -0.009(3)
F(10) 0.26(3) 0.14(2) 0.10(2) 0.11(2) 0.14(2) 0.08(1)
F(11) 0.10(1) 0.17(2) 0.059(7) -0.09(2) 0.055(8) -0.02(1)
F(12) 0.32(4) 0.059(9) 0.09(2) -0.06(2) 0.16(2) -0.04(1)
F(13) 0.28(5) 0.023(8) 0.11(2) -0.06(2) 0.17(3) -0.03(1)
F(14) 0.13(2) 0.18(3) 0.10(2) 0.07(2) 0.09(2) 0.07(2)
F(15) 0.20(3) 0.10(2) 0.011(7) -0.08(2) -0.00(1) 0.014(9)
O(1) 0.025(2) 0.025(2) 0.027(2) 0.005(2) 0.012(2) 0.004(2)
O(2) 0.025(2) 0.062(3) 0.036(2) -0.000(2) 0.012(2) -0.008(2)
O(3) 0.025(2) 0.021(2) 0.021(2) 0.000(1) 0.011(1) -0.001(1)
O(4) 0.033(2) 0.053(3) 0.043(3) -0.019(2) 0.011(2) -0.015(2)
O(5) 0.036(2) 0.025(2) 0.034(2) 0.001(2) 0.024(2) 0.000(2)
O(6) 0.025(2) 0.030(2) 0.033(2) 0.005(2) 0.020(2) 0.004(2)
O(7) 0.033(2) 0.022(2) 0.035(2) 0.001(2) 0.023(2) -0.002(2)
O(8) 0.036(2) 0.030(2) 0.028(2) 0.002(2) 0.018(2) -0.001(2)
O(9) 0.027(2) 0.038(2) 0.028(2) 0.008(2) 0.016(2) 0.010(2)
O(10) 0.030(2) 0.056(3) 0.022(2) 0.008(2) 0.010(2) -0.000(2)
N(1) 0.029(2) 0.032(3) 0.026(2) 0.008(2) 0.014(2) 0.001(2)
N(2) 0.025(2) 0.043(3) 0.031(3) 0.001(2) 0.012(2) -0.002(2)
N(3) 0.021(2) 0.023(2) 0.023(2) 0.002(2) 0.013(2) -0.003(2)
N(4) 0.032(3) 0.040(3) 0.028(2) -0.011(2) 0.011(2) -0.006(2)
C(1) 0.045(4) 0.041(4) 0.048(4) 0.020(3) 0.026(3) 0.007(3)
C(2) 0.029(3) 0.034(3) 0.034(3) 0.012(2) 0.020(2) 0.004(2)
C(3) 0.026(3) 0.062(5) 0.027(3) 0.010(3) 0.013(3) 0.007(3)
C(4) 0.026(3) 0.103(7) 0.060(5) 0.022(4) 0.024(3) 0.015(5)
C(5) 0.036(3) 0.028(3) 0.038(3) 0.006(3) 0.016(3) 0.003(3)
C(6) 0.025(3) 0.028(3) 0.028(3) -0.004(2) 0.016(2) -0.005(2)
C(7) 0.026(3) 0.034(3) 0.028(3) -0.006(2) 0.015(2) -0.004(2)
C(8) 0.034(3) 0.031(3) 0.050(4) -0.005(3) 0.025(3) -0.005(3)
C(9) 0.067(5) 0.022(3) 0.057(4) 0.000(3) 0.047(4) 0.003(3)
C(10) 0.043(3) 0.023(3) 0.034(3) -0.001(2) 0.024(3) 0.000(2)
C(11) 0.040(3) 0.026(3) 0.049(4) -0.002(3) 0.031(3) 0.001(3)
C(12) 0.031(3) 0.034(3) 0.035(3) 0.003(3) 0.018(3) 0.002(3)
C(13) 0.046(4) 0.041(4) 0.087(6) 0.012(3) 0.051(4) 0.015(4)
C(14) 0.054(4) 0.028(3) 0.067(5) -0.004(3) 0.043(4) -0.011(3)
C(15) 0.039(3) 0.025(3) 0.044(3) -0.005(3) 0.027(3) -0.007(3)
C(16) 0.060(4) 0.033(3) 0.045(4) -0.007(3) 0.037(3) -0.012(3)
C(17) 0.044(3) 0.038(3) 0.026(3) -0.009(3) 0.021(3) -0.007(2)
C(18) 0.076(6) 0.052(5) 0.041(4) -0.003(4) 0.042(4) -0.001(3)
C(19) 0.053(4) 0.068(5) 0.052(4) 0.030(4) 0.036(4) 0.036(4)
C(20) 0.063(5) 0.044(4) 0.065(5) -0.013(4) 0.043(5) -0.020(4)
C(21) 0.044(7) 0.031(7) 0.064(9) -0.002(5) 0.024(6) 0.004(6)
C(22) 0.030(3) 0.087(6) 0.033(3) 0.006(4) 0.015(3) -0.006(4)
C(23) 0.04(1) 0.11(2) 0.05(1) 0.04(1) -0.013(8) -0.01(1)

loop_
_geom_bond_atom_site_label_1
_geom_bond_atom_site_label_2
_geom_bond_distance
_geom_bond_publ_flag
_geom_bond_site_symmetry_1
_geom_bond_site_symmetry_2
Gd(1) O(1) 2.355(4) yes . .
Gd(1) O(3) 2.423(4) yes . .
Gd(1) O(5) 2.384(4) yes . .
Gd(1) O(6) 2.393(4) yes . .
Gd(1) O(7) 2.344(4) yes . .
Gd(1) O(8) 2.417(5) yes . .
Gd(1) O(9) 2.366(4) yes . .
Cu(1) O(10) 2.174(5) yes . .
Cu(1) N(1) 1.961(5) yes . .
Cu(1) N(2) 1.975(5) yes . .
Cu(1) N(3) 2.003(4) yes . .
Cu(1) N(4) 1.979(6) yes . .
F(1) C(9) 1.334(9) yes . .
F(2) C(9) 1.31(1) yes . .
F(3) C(9) 1.29(1) yes . .
F(4) C(13) 1.30(1) yes . .
F(5) C(13) 1.34(1) yes . .
F(6) C(13) 1.31(1) yes . .
F(7) C(14) 1.33(1) yes . .
F(8) C(14) 1.350(8) yes . .
F(9) C(14) 1.32(1) yes . .
F(10) F(13) 0.85(6) yes . .
F(10) F(15) 1.72(5) yes . .
F(10) C(18) 1.32(4) yes . .
F(11) F(13) 1.37(5) yes . .
F(11) F(14) 1.04(6) yes . .
F(11) C(18) 1.26(3) yes . .
F(12) F(14) 1.45(5) yes . .
F(12) F(15) 0.57(6) yes . .
F(12) C(18) 1.23(3) yes . .
F(13) C(18) 1.18(2) yes . .
F(14) C(18) 1.35(5) yes . .
F(15) C(18) 1.27(3) yes . .
O(1) N(1) 1.364(6) yes . .
O(2) N(2) 1.331(7) yes . .
O(2) H(29) 0.950(8) no . .
O(3) N(3) 1.364(5) yes . .
O(4) N(4) 1.376(6) yes . .
O(5) C(10) 1.231(9) yes . .
O(6) C(12) 1.256(9) yes . .
O(7) C(15) 1.25(1) yes . .
O(8) C(17) 1.242(9) yes . .
O(9) C(19) 1.42(1) yes . .
O(9) H(15) 0.950(7) no . .
O(10) C(22) 1.40(1) yes . .
O(10) H(19) 0.950(5) no . .
N(1) C(2) 1.297(8) yes . .
N(2) C(3) 1.271(9) yes . .
N(3) C(6) 1.299(7) yes . .
N(4) C(7) 1.273(7) yes . .
C(1) C(2) 1.495(9) yes . .
C(1) C(21) 1.53(2) yes . .
C(1) H(1) 0.95(1) no . .
C(1) H(2) 0.950(9) no . .
C(2) C(3) 1.481(8) yes . .
C(3) C(4) 1.50(1) yes . .
C(4) C(23) 1.56(2) yes . .
C(4) H(3) 0.95(1) no . .
C(4) H(4) 0.95(1) no . .
C(5) C(6) 1.492(7) yes . .
C(5) H(5) 0.95(1) no . .
C(5) H(6) 0.95(1) no . .
C(5) H(7) 0.950(9) no . .
C(6) C(7) 1.489(7) yes . .
C(7) C(8) 1.490(9) yes . .
C(8) C(20) 1.53(1) yes . .
C(8) H(8) 0.950(9) no . .
C(8) H(9) 0.95(1) no . .
C(9) C(10) 1.543(9) yes . .
C(10) C(11) 1.40(1) yes . .
C(11) C(12) 1.381(9) yes . .
C(11) H(10) 0.95(1) no . .
C(12) C(13) 1.53(1) yes . .
C(14) C(15) 1.527(9) yes . .
C(15) C(16) 1.38(1) yes . .
C(16) C(17) 1.389(9) yes . .
C(16) H(11) 0.95(1) no . .
C(17) C(18) 1.55(1) yes . .
C(19) H(12) 0.95(1) no . .
C(19) H(13) 0.95(1) no . .
C(19) H(14) 0.95(1) no . .
C(20) H(20) 0.95(2) no . .
C(20) H(21) 0.95(1) no . .
C(20) H(22) 0.95(1) no . .
C(21) H(23) 0.95(2) no . .
C(21) H(24) 0.95(2) no . .
C(21) H(25) 0.95(3) no . .
C(22) H(16) 0.95(1) no . .
C(22) H(17) 0.950(9) no . .
C(22) H(18) 0.95(1) no . .
C(23) H(26) 0.95(3) no . .
C(23) H(27) 0.95(3) no . .
C(23) H(28) 0.95(3) no . .
